data_4065733
loop_
_publ_author_name
'Wooles, Ashley J.'
'Cooper, Oliver J.'
'McMaster, Jonathan'
'Lewis, William'
'Blake, Alexander J.'
'Liddle, Stephen T.'

_publ_section_title
;
 Synthesis and Characterization of Dysprosium and Lanthanum
 Bis(iminophosphorano)methanide and -methanediide Complexes
;
_journal_issue 10
_journal_name_full Organometallics
_journal_page_first 2315
_journal_paper_doi 10.1021/om100104s
_journal_volume 29
_journal_year 2010
_chemical_formula_moiety 'C35 H47 Dy I2 N2 O P2 Si2, C4 H8 O'
_chemical_formula_sum 'C39 H55 Dy I2 N2 O2 P2 Si2'
_chemical_formula_weight 1118.27
_chemical_name_systematic
; 
 ? 
;
_space_group_IT_number 14
_symmetry_cell_setting monoclinic
_symmetry_space_group_name_Hall '-P 2ybc'
_symmetry_space_group_name_H-M 'P 1 21/c 1'
_atom_sites_solution_hydrogens 'geom, Me from difmap'
_atom_sites_solution_primary heavy
_atom_sites_solution_secondary difmap
_audit_creation_method 'enCIFer editing of SHELXL97 CIF output'
_cell_angle_alpha 90.00
_cell_angle_beta 99.386(2)
_cell_angle_gamma 90.00
_cell_formula_units_Z 4
_cell_length_a 16.1968(10)
_cell_length_b 19.5258(13)
_cell_length_c 14.2928(9)
_cell_measurement_reflns_used 6579
_cell_measurement_temperature 150(2)
_cell_measurement_theta_max 25.74
_cell_measurement_theta_min 2.32
_cell_volume 4459.7(5)
_computing_cell_refinement 'Bruker SAINT version 6.36a (Bruker, 2000)'
_computing_data_collection 'Bruker SMART version 5.625 (Bruker, 2001)'
_computing_data_reduction 'Bruker SAINT; Bruker SHELXTL (Bruker, 2001)'
_computing_molecular_graphics 'Bruker SHELXTL'
_computing_publication_material 'enCIFer(Allen et al.,2004);PLATON(Spek,2003)'
_computing_structure_refinement 'SHELXL-97 (Sheldrick, 1997)'
_computing_structure_solution 'Bruker SHELXTL'
_diffrn_ambient_temperature 150(2)
_diffrn_measured_fraction_theta_full 0.984
_diffrn_measured_fraction_theta_max 0.984
_diffrn_measurement_device_type 'Bruker SMART APEX CCD diffractometer'
_diffrn_measurement_method '\w rotation with narrow frames'
_diffrn_radiation_monochromator graphite
_diffrn_radiation_source 'normal-focus sealed tube'
_diffrn_radiation_type MoK\a
_diffrn_radiation_wavelength 0.71073
_diffrn_reflns_av_R_equivalents 0.0355
_diffrn_reflns_av_sigmaI/netI 0.0486
_diffrn_reflns_limit_h_max 12
_diffrn_reflns_limit_h_min -21
_diffrn_reflns_limit_k_max 24
_diffrn_reflns_limit_k_min -25
_diffrn_reflns_limit_l_max 18
_diffrn_reflns_limit_l_min -18
_diffrn_reflns_number 27610
_diffrn_reflns_theta_full 27.51
_diffrn_reflns_theta_max 27.51
_diffrn_reflns_theta_min 2.09
_diffrn_standards_decay_% 0
_diffrn_standards_number 0
_exptl_absorpt_coefficient_mu 3.219
_exptl_absorpt_correction_T_max 0.75
_exptl_absorpt_correction_T_min 0.47
_exptl_absorpt_correction_type multi-scan
_exptl_absorpt_process_details '(SADABS; Bruker, 2001)'
_exptl_crystal_colour YELLOW
_exptl_crystal_density_diffrn 1.666
_exptl_crystal_density_method 'not measured'
_exptl_crystal_description COLUMN
_exptl_crystal_F_000 2196
_exptl_crystal_size_max 0.26
_exptl_crystal_size_mid 0.12
_exptl_crystal_size_min 0.09
_refine_diff_density_max 1.055
_refine_diff_density_min -0.584
_refine_diff_density_rms 0.123
_refine_ls_extinction_method none
_refine_ls_goodness_of_fit_ref 0.981
_refine_ls_hydrogen_treatment constr
_refine_ls_matrix_type full
_refine_ls_number_parameters 475
_refine_ls_number_reflns 10089
_refine_ls_number_restraints 180
_refine_ls_restrained_S_all 0.983
_refine_ls_R_factor_all 0.0538
_refine_ls_R_factor_gt 0.0342
_refine_ls_shift/su_max 0.003
_refine_ls_shift/su_mean 0.000
_refine_ls_structure_factor_coef Fsqd
_refine_ls_weighting_details 'calc w=1/[\s^2^(Fo^2^)+(0.0419P)^2^] where P=(Fo^2^+2Fc^2^)/3'
_refine_ls_weighting_scheme calc
_refine_ls_wR_factor_gt 0.0743
_refine_ls_wR_factor_ref 0.0799
_reflns_number_gt 7713
_reflns_number_total 10089
_reflns_threshold_expression I>2\s(I)
_cod_data_source_file om100104s_si_001.cif
_cod_data_source_block 3
_cod_depositor_comments
;
The following automatic conversions were performed:

'_symmetry_cell_setting' value 'MONOCLINIC' changed to 'monoclinic'
according to /home/saulius/struct/CIF-dictionaries/cif_core.dic
dictionary named 'cif_core.dic' version 2.4.1 from
2010-06-29.

'_atom_sites_solution_primary' value 'HEAVY' changed to
'heavy' according to
/home/saulius/struct/CIF-dictionaries/cif_core.dic dictionary named
'cif_core.dic' version 2.4.1 from 2010-06-29.

Automatic conversion script
Id: cif_fix_values 1715 2011-07-08 13:25:40Z adriana 
;
_cod_original_sg_symbol_H-M 'P 21/c'
_cod_database_code 4065733

loop_
_symmetry_equiv_pos_as_xyz
'x, y, z'
'-x, y+1/2, -z+1/2'
'-x, -y, -z'
'x, -y-1/2, z-1/2'

loop_
_atom_site_label
_atom_site_type_symbol
_atom_site_fract_x
_atom_site_fract_y
_atom_site_fract_z
_atom_site_U_iso_or_equiv
_atom_site_adp_type
_atom_site_occupancy
_atom_site_symmetry_multiplicity
_atom_site_calc_flag
_atom_site_refinement_flags
_atom_site_disorder_assembly
_atom_site_disorder_group
Dy1 Dy 0.699422(11) 0.397344(9) 0.693495(12) 0.02063(6) Uani 1 1 d . . .
C1 C 0.7290(2) 0.52860(18) 0.6845(2) 0.0175(7) Uani 1 1 d . A .
H1A H 0.6854 0.5566 0.6439 0.021 Uiso 1 1 calc R . .
P1 P 0.81755(6) 0.50640(5) 0.63487(7) 0.0195(2) Uani 1 1 d . . .
C2 C 0.9117(2) 0.5554(2) 0.6788(3) 0.0241(8) Uani 1 1 d . A .
C3 C 0.9337(3) 0.6144(2) 0.6336(3) 0.0303(10) Uani 1 1 d . . .
H3A H 0.8990 0.6303 0.5778 0.036 Uiso 1 1 calc R A .
C4 C 1.0057(3) 0.6497(2) 0.6694(3) 0.0398(11) Uani 1 1 d . A .
H4A H 1.0201 0.6899 0.6384 0.048 Uiso 1 1 calc R . .
C5 C 1.0565(3) 0.6271(3) 0.7495(3) 0.0427(12) Uani 1 1 d . . .
H5A H 1.1061 0.6517 0.7735 0.051 Uiso 1 1 calc R A .
C6 C 1.0360(3) 0.5689(2) 0.7957(3) 0.0358(11) Uani 1 1 d . A .
H6A H 1.0711 0.5534 0.8515 0.043 Uiso 1 1 calc R . .
C7 C 0.9639(3) 0.5332(2) 0.7595(3) 0.0292(9) Uani 1 1 d . . .
H7A H 0.9500 0.4929 0.7906 0.035 Uiso 1 1 calc R A .
C8 C 0.7900(2) 0.5277(2) 0.5096(3) 0.0254(9) Uani 1 1 d . A .
C9 C 0.8036(3) 0.4792(2) 0.4421(3) 0.0325(10) Uani 1 1 d . . .
H9A H 0.8292 0.4367 0.4619 0.039 Uiso 1 1 calc R A .
C10 C 0.7801(3) 0.4925(3) 0.3474(3) 0.0426(12) Uani 1 1 d . A .
H10A H 0.7896 0.4590 0.3021 0.051 Uiso 1 1 calc R . .
C11 C 0.7431(3) 0.5532(3) 0.3174(3) 0.0496(14) Uani 1 1 d . . .
H11A H 0.7271 0.5620 0.2515 0.059 Uiso 1 1 calc R A .
C12 C 0.7291(3) 0.6017(3) 0.3829(3) 0.0449(12) Uani 1 1 d . A .
H12A H 0.7030 0.6439 0.3623 0.054 Uiso 1 1 calc R . .
C13 C 0.7532(3) 0.5891(2) 0.4798(3) 0.0345(10) Uani 1 1 d . . .
H13A H 0.7442 0.6229 0.5250 0.041 Uiso 1 1 calc R A .
N1 N 0.83319(19) 0.42634(15) 0.6549(2) 0.0203(7) Uani 1 1 d . A .
Si1 Si 0.91918(7) 0.37544(6) 0.64207(8) 0.0244(2) Uani 1 1 d . . .
C14 C 0.9639(3) 0.3381(2) 0.7589(3) 0.0352(10) Uani 1 1 d . A .
H14A H 0.9186 0.3206 0.7900 0.053 Uiso 1 1 calc R . .
H14B H 0.9950 0.3735 0.7987 0.053 Uiso 1 1 calc R . .
H14C H 1.0018 0.3005 0.7496 0.053 Uiso 1 1 calc R . .
C15 C 1.0050(3) 0.4209(2) 0.5951(3) 0.0358(10) Uani 1 1 d . A .
H15A H 0.9827 0.4420 0.5340 0.054 Uiso 1 1 calc R . .
H15B H 1.0489 0.3880 0.5865 0.054 Uiso 1 1 calc R . .
H15C H 1.0285 0.4564 0.6401 0.054 Uiso 1 1 calc R . .
C16 C 0.8858(3) 0.3044(2) 0.5573(3) 0.0340(10) Uani 1 1 d . A .
H16A H 0.8408 0.2783 0.5789 0.051 Uiso 1 1 calc R . .
H16B H 0.9335 0.2741 0.5540 0.051 Uiso 1 1 calc R . .
H16C H 0.8656 0.3235 0.4942 0.051 Uiso 1 1 calc R . .
P2 P 0.72800(6) 0.53067(5) 0.80640(7) 0.0189(2) Uani 1 1 d . . .
C17 C 0.8157(2) 0.5785(2) 0.8712(3) 0.0235(8) Uani 1 1 d . A .
C18 C 0.8677(2) 0.5508(2) 0.9490(3) 0.0260(9) Uani 1 1 d . . .
H18A H 0.8586 0.5051 0.9678 0.031 Uiso 1 1 calc R A .
C19 C 0.9323(3) 0.5882(2) 0.9991(3) 0.0340(10) Uani 1 1 d . A .
H19A H 0.9671 0.5684 1.0522 0.041 Uiso 1 1 calc R . .
C20 C 0.9463(3) 0.6544(2) 0.9720(3) 0.0341(10) Uani 1 1 d . . .
H20A H 0.9893 0.6810 1.0081 0.041 Uiso 1 1 calc R A .
C21 C 0.8979(3) 0.6822(2) 0.8924(3) 0.0346(10) Uani 1 1 d . A .
H21A H 0.9089 0.7273 0.8727 0.042 Uiso 1 1 calc R . .
C22 C 0.8334(3) 0.6444(2) 0.8413(3) 0.0279(9) Uani 1 1 d . . .
H22A H 0.8012 0.6632 0.7858 0.033 Uiso 1 1 calc R A .
C23 C 0.6353(2) 0.5786(2) 0.8236(3) 0.0232(8) Uani 1 1 d . A .
C24 C 0.6272(3) 0.6487(2) 0.8072(3) 0.0360(10) Uani 1 1 d . . .
H24A H 0.6714 0.6733 0.7862 0.043 Uiso 1 1 calc R A .
C25 C 0.5559(3) 0.6827(3) 0.8210(3) 0.0461(13) Uani 1 1 d . A .
H25A H 0.5509 0.7305 0.8089 0.055 Uiso 1 1 calc R . .
C26 C 0.4922(3) 0.6480(3) 0.8519(3) 0.0485(13) Uani 1 1 d . . .
H26A H 0.4435 0.6719 0.8626 0.058 Uiso 1 1 calc R A .
C27 C 0.4983(3) 0.5792(3) 0.8676(4) 0.0519(14) Uani 1 1 d . A .
H27A H 0.4534 0.5551 0.8879 0.062 Uiso 1 1 calc R . .
C28 C 0.5700(3) 0.5444(2) 0.8538(3) 0.0353(10) Uani 1 1 d . . .
H28A H 0.5741 0.4965 0.8652 0.042 Uiso 1 1 calc R A .
N2 N 0.72444(19) 0.45280(15) 0.8413(2) 0.0200(7) Uani 1 1 d . A .
Si2 Si 0.72249(8) 0.41391(6) 0.95107(8) 0.0264(2) Uani 1 1 d . . .
C29 C 0.7127(3) 0.4749(2) 1.0499(3) 0.0393(11) Uani 1 1 d . A .
H29A H 0.7653 0.5001 1.0674 0.059 Uiso 1 1 calc R . .
H29B H 0.7004 0.4493 1.1049 0.059 Uiso 1 1 calc R . .
H29C H 0.6672 0.5074 1.0291 0.059 Uiso 1 1 calc R . .
C30 C 0.6337(3) 0.3536(2) 0.9439(3) 0.0370(11) Uani 1 1 d . A .
H30A H 0.6366 0.3203 0.8932 0.056 Uiso 1 1 calc R . .
H30B H 0.5810 0.3790 0.9301 0.056 Uiso 1 1 calc R . .
H30C H 0.6365 0.3295 1.0044 0.056 Uiso 1 1 calc R . .
C31 C 0.8199(3) 0.3629(2) 0.9832(3) 0.0386(11) Uani 1 1 d . A .
H31A H 0.8228 0.3282 0.9343 0.058 Uiso 1 1 calc R . .
H31B H 0.8196 0.3404 1.0444 0.058 Uiso 1 1 calc R . .
H31C H 0.8686 0.3933 0.9876 0.058 Uiso 1 1 calc R . .
I1 I 0.734968(18) 0.249178(13) 0.73620(2) 0.03349(8) Uani 1 1 d . A .
I2 I 0.512577(18) 0.388250(16) 0.68952(2) 0.03969(9) Uani 1 1 d . A .
O1 O 0.65413(17) 0.39992(13) 0.52805(18) 0.0296(6) Uani 0.50 1 d PDU A 1
C32 C 0.6532(3) 0.3385(2) 0.4727(3) 0.0482(12) Uani 0.50 1 d PDU A 1
H32A H 0.6712 0.2988 0.5141 0.058 Uiso 0.50 1 calc PR A 1
H32B H 0.6915 0.3430 0.4256 0.058 Uiso 0.50 1 calc PR A 1
C33 C 0.5661(5) 0.3294(4) 0.4245(8) 0.045(2) Uani 0.50 1 d PDU A 1
H33A H 0.5339 0.3007 0.4629 0.054 Uiso 0.50 1 calc PR A 1
H33B H 0.5644 0.3078 0.3615 0.054 Uiso 0.50 1 calc PR A 1
C34 C 0.5310(3) 0.4031(2) 0.4147(4) 0.0487(12) Uani 0.50 1 d PDU A 1
H34A H 0.5235 0.4182 0.3477 0.058 Uiso 0.50 1 calc PR A 1
H34B H 0.4763 0.4055 0.4369 0.058 Uiso 0.50 1 calc PR A 1
C35 C 0.5946(3) 0.4475(2) 0.4755(3) 0.0363(10) Uani 0.50 1 d PDU A 1
H35A H 0.6230 0.4782 0.4356 0.044 Uiso 0.50 1 calc PR A 1
H35B H 0.5675 0.4758 0.5193 0.044 Uiso 0.50 1 calc PR A 1
O1A O 0.65413(17) 0.39992(13) 0.52805(18) 0.0296(6) Uani 0.50 1 d PDU A 2
C32A C 0.6532(3) 0.3385(2) 0.4727(3) 0.0482(12) Uani 0.50 1 d PDU A 2
H32C H 0.6411 0.2984 0.5106 0.058 Uiso 0.50 1 calc PR A 2
H32D H 0.7083 0.3315 0.4528 0.058 Uiso 0.50 1 calc PR A 2
C33A C 0.5870(6) 0.3464(6) 0.3881(6) 0.051(3) Uani 0.50 1 d PDU A 2
H33C H 0.5551 0.3033 0.3746 0.061 Uiso 0.50 1 calc PR A 2
H33D H 0.6116 0.3592 0.3316 0.061 Uiso 0.50 1 calc PR A 2
C34A C 0.5310(3) 0.4031(2) 0.4147(4) 0.0487(12) Uani 0.50 1 d PDU A 2
H34C H 0.5028 0.4280 0.3581 0.058 Uiso 0.50 1 calc PR A 2
H34D H 0.4885 0.3853 0.4509 0.058 Uiso 0.50 1 calc PR A 2
C35A C 0.5946(3) 0.4475(2) 0.4755(3) 0.0363(10) Uani 0.50 1 d PDU A 2
H35C H 0.6230 0.4782 0.4356 0.044 Uiso 0.50 1 calc PR A 2
H35D H 0.5675 0.4758 0.5193 0.044 Uiso 0.50 1 calc PR A 2
O2 O 0.7242(2) 0.77936(19) 0.1340(3) 0.0651(10) Uani 0.50 1 d PDU B 1
C36 C 0.7818(7) 0.7246(5) 0.1488(9) 0.061(3) Uani 0.50 1 d PDU B 1
H36A H 0.7898 0.7095 0.2158 0.073 Uiso 0.50 1 calc PR B 1
H36B H 0.8366 0.7387 0.1331 0.073 Uiso 0.50 1 calc PR B 1
C37 C 0.7446(4) 0.6680(3) 0.0844(5) 0.0714(15) Uani 0.50 1 d PDU B 1
H37A H 0.7562 0.6744 0.0190 0.086 Uiso 0.50 1 calc PR B 1
H37B H 0.7656 0.6226 0.1083 0.086 Uiso 0.50 1 calc PR B 1
C38 C 0.6537(3) 0.6763(3) 0.0891(4) 0.0678(14) Uani 0.50 1 d PDU B 1
H38A H 0.6391 0.6553 0.1473 0.081 Uiso 0.50 1 calc PR B 1
H38B H 0.6183 0.6559 0.0329 0.081 Uiso 0.50 1 calc PR B 1
C39 C 0.6445(4) 0.7534(3) 0.0904(5) 0.0735(16) Uani 0.50 1 d PDU B 1
H39A H 0.6294 0.7713 0.0251 0.088 Uiso 0.50 1 calc PR B 1
H39B H 0.6005 0.7668 0.1274 0.088 Uiso 0.50 1 calc PR B 1
O2A O 0.7242(2) 0.77936(19) 0.1340(3) 0.0651(10) Uani 0.50 1 d PDU C 2
C36A C 0.7859(6) 0.7365(5) 0.1061(10) 0.065(3) Uani 0.50 1 d PDU C 2
H36C H 0.8343 0.7322 0.1579 0.078 Uiso 0.50 1 calc PR C 2
H36D H 0.8056 0.7552 0.0493 0.078 Uiso 0.50 1 calc PR C 2
C37A C 0.7446(4) 0.6680(3) 0.0844(5) 0.0714(15) Uani 0.50 1 d PDU C 2
H37C H 0.7522 0.6525 0.0203 0.086 Uiso 0.50 1 calc PR C 2
H37D H 0.7699 0.6334 0.1312 0.086 Uiso 0.50 1 calc PR C 2
C38A C 0.6537(3) 0.6763(3) 0.0891(4) 0.0678(14) Uani 0.50 1 d PDU C 2
H38C H 0.6391 0.6553 0.1473 0.081 Uiso 0.50 1 calc PR C 2
H38D H 0.6183 0.6559 0.0329 0.081 Uiso 0.50 1 calc PR C 2
C39A C 0.6445(4) 0.7534(3) 0.0904(5) 0.0735(16) Uani 0.50 1 d PDU C 2
H39C H 0.6294 0.7713 0.0251 0.088 Uiso 0.50 1 calc PR C 2
H39D H 0.6005 0.7668 0.1274 0.088 Uiso 0.50 1 calc PR C 2

loop_
_atom_site_aniso_label
_atom_site_aniso_U_11
_atom_site_aniso_U_22
_atom_site_aniso_U_33
_atom_site_aniso_U_23
_atom_site_aniso_U_13
_atom_site_aniso_U_12
Dy1 0.01931(10) 0.01918(9) 0.02342(9) -0.00196(7) 0.00351(7) -0.00160(7)
C1 0.0142(18) 0.0180(18) 0.0208(18) 0.0003(14) 0.0040(14) -0.0007(15)
P1 0.0196(5) 0.0213(5) 0.0180(4) 0.0000(4) 0.0042(4) -0.0017(4)
C2 0.023(2) 0.025(2) 0.027(2) -0.0070(16) 0.0114(16) -0.0055(16)
C3 0.037(3) 0.029(2) 0.028(2) -0.0030(17) 0.0121(18) -0.0056(19)
C4 0.050(3) 0.035(2) 0.039(3) -0.011(2) 0.021(2) -0.021(2)
C5 0.031(3) 0.053(3) 0.046(3) -0.017(2) 0.012(2) -0.017(2)
C6 0.021(2) 0.047(3) 0.038(2) -0.011(2) 0.0011(19) -0.003(2)
C7 0.027(2) 0.026(2) 0.035(2) -0.0091(18) 0.0070(18) -0.0041(18)
C8 0.022(2) 0.031(2) 0.024(2) 0.0031(17) 0.0051(16) -0.0006(17)
C9 0.027(2) 0.042(3) 0.029(2) -0.0023(19) 0.0044(18) 0.0004(19)
C10 0.037(3) 0.067(3) 0.024(2) -0.006(2) 0.007(2) -0.004(2)
C11 0.045(3) 0.080(4) 0.023(2) 0.012(3) 0.006(2) 0.000(3)
C12 0.041(3) 0.055(3) 0.038(3) 0.017(2) 0.004(2) 0.006(2)
C13 0.032(3) 0.044(3) 0.028(2) 0.0069(19) 0.0054(18) -0.002(2)
N1 0.0199(17) 0.0202(16) 0.0212(15) -0.0018(13) 0.0045(13) -0.0001(13)
Si1 0.0202(6) 0.0260(6) 0.0272(6) -0.0033(5) 0.0048(4) 0.0029(5)
C14 0.032(3) 0.035(2) 0.037(2) 0.004(2) 0.0000(19) 0.011(2)
C15 0.027(2) 0.040(3) 0.043(3) -0.005(2) 0.013(2) 0.000(2)
C16 0.034(3) 0.028(2) 0.040(2) -0.0097(19) 0.007(2) 0.0022(19)
P2 0.0182(5) 0.0188(5) 0.0200(5) 0.0001(4) 0.0040(4) 0.0007(4)
C17 0.024(2) 0.025(2) 0.0235(19) -0.0055(16) 0.0083(16) -0.0012(17)
C18 0.030(2) 0.026(2) 0.024(2) -0.0006(16) 0.0076(17) -0.0058(17)
C19 0.029(2) 0.046(3) 0.026(2) 0.0027(19) -0.0011(18) -0.003(2)
C20 0.031(3) 0.038(2) 0.031(2) -0.008(2) 0.0015(18) -0.012(2)
C21 0.038(3) 0.025(2) 0.041(2) -0.0019(19) 0.005(2) -0.0060(19)
C22 0.028(2) 0.029(2) 0.028(2) 0.0018(17) 0.0051(17) 0.0021(18)
C23 0.022(2) 0.027(2) 0.0213(19) -0.0037(16) 0.0040(16) 0.0019(17)
C24 0.032(3) 0.031(2) 0.044(3) 0.004(2) 0.005(2) 0.005(2)
C25 0.047(3) 0.042(3) 0.046(3) 0.000(2) -0.001(2) 0.022(2)
C26 0.043(3) 0.064(3) 0.041(3) 0.003(3) 0.015(2) 0.030(3)
C27 0.030(3) 0.072(4) 0.058(3) 0.001(3) 0.021(2) 0.009(3)
C28 0.026(2) 0.036(2) 0.045(3) 0.004(2) 0.012(2) 0.007(2)
N2 0.0205(17) 0.0208(16) 0.0185(15) -0.0001(13) 0.0027(12) 0.0003(13)
Si2 0.0345(7) 0.0237(6) 0.0222(5) 0.0013(4) 0.0080(5) -0.0030(5)
C29 0.045(3) 0.045(3) 0.031(2) -0.003(2) 0.016(2) -0.009(2)
C30 0.051(3) 0.031(2) 0.032(2) 0.0044(19) 0.014(2) -0.009(2)
C31 0.050(3) 0.029(2) 0.034(2) 0.0090(19) 0.000(2) 0.002(2)
I1 0.03632(17) 0.02233(14) 0.04337(17) 0.00180(12) 0.01116(13) 0.00134(12)
I2 0.02237(16) 0.04680(19) 0.04981(18) 0.00135(14) 0.00559(13) -0.00525(13)
O1 0.0303(16) 0.0316(15) 0.0245(13) -0.0032(12) -0.0025(11) 0.0053(12)
C32 0.052(3) 0.046(2) 0.040(2) -0.018(2) -0.010(2) 0.015(2)
C33 0.039(5) 0.043(4) 0.047(5) -0.016(4) -0.010(4) 0.007(4)
C34 0.041(3) 0.048(3) 0.050(3) -0.013(2) -0.015(2) 0.011(2)
C35 0.031(2) 0.037(2) 0.037(2) 0.0003(18) -0.0076(18) 0.0049(18)
O1A 0.0303(16) 0.0316(15) 0.0245(13) -0.0032(12) -0.0025(11) 0.0053(12)
C32A 0.052(3) 0.046(2) 0.040(2) -0.018(2) -0.010(2) 0.015(2)
C33A 0.048(5) 0.056(5) 0.044(5) -0.021(4) -0.008(4) 0.013(4)
C34A 0.041(3) 0.048(3) 0.050(3) -0.013(2) -0.015(2) 0.011(2)
C35A 0.031(2) 0.037(2) 0.037(2) 0.0003(18) -0.0076(18) 0.0049(18)
O2 0.068(2) 0.053(2) 0.071(2) -0.0219(19) 0.003(2) 0.0029(18)
C36 0.063(5) 0.051(5) 0.070(6) -0.013(5) 0.016(5) 0.001(4)
C37 0.087(3) 0.055(3) 0.079(3) -0.011(3) 0.036(3) -0.003(3)
C38 0.075(3) 0.063(3) 0.065(3) -0.003(3) 0.011(3) -0.018(3)
C39 0.073(3) 0.074(3) 0.069(3) -0.015(3) -0.001(3) 0.006(3)
O2A 0.068(2) 0.053(2) 0.071(2) -0.0219(19) 0.003(2) 0.0029(18)
C36A 0.069(5) 0.053(5) 0.077(6) -0.018(5) 0.022(5) 0.005(4)
C37A 0.087(3) 0.055(3) 0.079(3) -0.011(3) 0.036(3) -0.003(3)
C38A 0.075(3) 0.063(3) 0.065(3) -0.003(3) 0.011(3) -0.018(3)
C39A 0.073(3) 0.074(3) 0.069(3) -0.015(3) -0.001(3) 0.006(3)

loop_
_atom_type_symbol
_atom_type_description
_atom_type_scat_dispersion_real
_atom_type_scat_dispersion_imag
_atom_type_scat_source
C C 0.0033 0.0016 'International Tables Vol C Tables 4.2.6.8 and 6.1.1.4'
H H 0.0000 0.0000 'International Tables Vol C Tables 4.2.6.8 and 6.1.1.4'
N N 0.0061 0.0033 'International Tables Vol C Tables 4.2.6.8 and 6.1.1.4'
O O 0.0106 0.0060 'International Tables Vol C Tables 4.2.6.8 and 6.1.1.4'
Si Si 0.0817 0.0704 'International Tables Vol C Tables 4.2.6.8 and 6.1.1.4'
P P 0.1023 0.0942 'International Tables Vol C Tables 4.2.6.8 and 6.1.1.4'
I I -0.4742 1.8119 'International Tables Vol C Tables 4.2.6.8 and 6.1.1.4'
Dy Dy -0.1892 4.4098 'International Tables Vol C Tables 4.2.6.8 and 6.1.1.4'

loop_
_geom_angle_atom_site_label_1
_geom_angle_atom_site_label_2
_geom_angle_atom_site_label_3
_geom_angle
N2 Dy1 O1 150.60(9)
N2 Dy1 N1 93.94(10)
O1 Dy1 N1 84.77(10)
N2 Dy1 C1 65.55(11)
O1 Dy1 C1 87.68(10)
N1 Dy1 C1 64.92(11)
N2 Dy1 I1 105.24(7)
O1 Dy1 I1 104.07(6)
N1 Dy1 I1 97.16(7)
C1 Dy1 I1 157.95(8)
N2 Dy1 I2 93.97(7)
O1 Dy1 I2 80.54(7)
N1 Dy1 I2 162.23(7)
C1 Dy1 I2 104.33(8)
I1 Dy1 I2 96.069(10)
P2 C1 P1 123.4(2)
P2 C1 Dy1 86.69(14)
P1 C1 Dy1 86.90(14)
P2 C1 H1A 116.5
P1 C1 H1A 116.5
Dy1 C1 H1A 116.5
N1 P1 C1 106.54(17)
N1 P1 C8 113.86(17)
C1 P1 C8 104.85(17)
N1 P1 C2 110.60(17)
C1 P1 C2 115.07(17)
C8 P1 C2 105.99(18)
C7 C2 C3 118.5(4)
C7 C2 P1 119.0(3)
C3 C2 P1 122.4(3)
C4 C3 C2 120.3(4)
C4 C3 H3A 119.9
C2 C3 H3A 119.9
C5 C4 C3 120.4(4)
C5 C4 H4A 119.8
C3 C4 H4A 119.8
C4 C5 C6 120.4(4)
C4 C5 H5A 119.8
C6 C5 H5A 119.8
C5 C6 C7 119.2(4)
C5 C6 H6A 120.4
C7 C6 H6A 120.4
C2 C7 C6 121.2(4)
C2 C7 H7A 119.4
C6 C7 H7A 119.4
C13 C8 C9 119.2(4)
C13 C8 P1 121.8(3)
C9 C8 P1 119.0(3)
C10 C9 C8 120.3(4)
C10 C9 H9A 119.8
C8 C9 H9A 119.8
C11 C10 C9 120.8(5)
C11 C10 H10A 119.6
C9 C10 H10A 119.6
C10 C11 C12 119.7(4)
C10 C11 H11A 120.2
C12 C11 H11A 120.2
C11 C12 C13 120.2(5)
C11 C12 H12A 119.9
C13 C12 H12A 119.9
C8 C13 C12 119.8(4)
C8 C13 H13A 120.1
C12 C13 H13A 120.1
P1 N1 Si1 130.0(2)
P1 N1 Dy1 98.59(15)
Si1 N1 Dy1 131.20(16)
N1 Si1 C14 109.29(18)
N1 Si1 C16 109.91(17)
C14 Si1 C16 108.8(2)
N1 Si1 C15 114.93(18)
C14 Si1 C15 107.8(2)
C16 Si1 C15 105.9(2)
Si1 C14 H14A 109.5
Si1 C14 H14B 109.5
H14A C14 H14B 109.5
Si1 C14 H14C 109.5
H14A C14 H14C 109.5
H14B C14 H14C 109.5
Si1 C15 H15A 109.5
Si1 C15 H15B 109.5
H15A C15 H15B 109.5
Si1 C15 H15C 109.5
H15A C15 H15C 109.5
H15B C15 H15C 109.5
Si1 C16 H16A 109.5
Si1 C16 H16B 109.5
H16A C16 H16B 109.5
Si1 C16 H16C 109.5
H16A C16 H16C 109.5
H16B C16 H16C 109.5
N2 P2 C1 107.17(16)
N2 P2 C23 111.91(18)
C1 P2 C23 106.80(17)
N2 P2 C17 113.12(17)
C1 P2 C17 112.73(18)
C23 P2 C17 105.01(18)
C18 C17 C22 118.3(4)
C18 C17 P2 121.8(3)
C22 C17 P2 119.8(3)
C19 C18 C17 121.3(4)
C19 C18 H18A 119.4
C17 C18 H18A 119.4
C18 C19 C20 119.8(4)
C18 C19 H19A 120.1
C20 C19 H19A 120.1
C19 C20 C21 120.1(4)
C19 C20 H20A 120.0
C21 C20 H20A 120.0
C20 C21 C22 120.2(4)
C20 C21 H21A 119.9
C22 C21 H21A 119.9
C21 C22 C17 120.1(4)
C21 C22 H22A 119.9
C17 C22 H22A 119.9
C28 C23 C24 118.2(4)
C28 C23 P2 119.0(3)
C24 C23 P2 122.7(3)
C25 C24 C23 120.6(4)
C25 C24 H24A 119.7
C23 C24 H24A 119.7
C26 C25 C24 120.2(5)
C26 C25 H25A 119.9
C24 C25 H25A 119.9
C27 C26 C25 120.3(4)
C27 C26 H26A 119.9
C25 C26 H26A 119.9
C26 C27 C28 120.0(5)
C26 C27 H27A 120.0
C28 C27 H27A 120.0
C23 C28 C27 120.7(4)
C23 C28 H28A 119.7
C27 C28 H28A 119.7
P2 N2 Si2 134.25(19)
P2 N2 Dy1 99.60(14)
Si2 N2 Dy1 125.53(16)
N2 Si2 C30 110.76(18)
N2 Si2 C31 108.38(19)
C30 Si2 C31 107.1(2)
N2 Si2 C29 114.61(18)
C30 Si2 C29 106.6(2)
C31 Si2 C29 109.1(2)
Si2 C29 H29A 109.5
Si2 C29 H29B 109.5
H29A C29 H29B 109.5
Si2 C29 H29C 109.5
H29A C29 H29C 109.5
H29B C29 H29C 109.5
Si2 C30 H30A 109.5
Si2 C30 H30B 109.5
H30A C30 H30B 109.5
Si2 C30 H30C 109.5
H30A C30 H30C 109.5
H30B C30 H30C 109.5
Si2 C31 H31A 109.5
Si2 C31 H31B 109.5
H31A C31 H31B 109.5
Si2 C31 H31C 109.5
H31A C31 H31C 109.5
H31B C31 H31C 109.5
C32 O1 C35 107.6(3)
C32 O1 Dy1 120.5(2)
C35 O1 Dy1 127.0(2)
O1 C32 C33 106.4(5)
O1 C32 H32A 110.5
C33 C32 H32A 110.5
O1 C32 H32B 110.5
C33 C32 H32B 110.5
H32A C32 H32B 108.6
C32 C33 C34 103.8(5)
C32 C33 H33A 111.0
C34 C33 H33A 111.0
C32 C33 H33B 111.0
C34 C33 H33B 111.0
H33A C33 H33B 109.0
C35 C34 C33 106.1(4)
C35 C34 H34A 110.5
C33 C34 H34A 110.5
C35 C34 H34B 110.5
C33 C34 H34B 110.5
H34A C34 H34B 108.7
O1 C35 C34 105.2(3)
O1 C35 H35A 110.7
C34 C35 H35A 110.7
O1 C35 H35B 110.7
C34 C35 H35B 110.7
H35A C35 H35B 108.8
H33C C33A H33D 108.9
C36 O2 C39 108.8(5)
O2 C36 C37 106.1(7)
O2 C36 H36A 110.5
C37 C36 H36A 110.5
O2 C36 H36B 110.5
C37 C36 H36B 110.5
H36A C36 H36B 108.7
C38 C37 C36 101.1(6)
C38 C37 H37A 111.6
C36 C37 H37A 111.6
C38 C37 H37B 111.6
C36 C37 H37B 111.6
H37A C37 H37B 109.4
C37 C38 C39 102.0(4)
C37 C38 H38A 111.4
C39 C38 H38A 111.4
C37 C38 H38B 111.4
C39 C38 H38B 111.4
H38A C38 H38B 109.2
O2 C39 C38 105.9(4)
O2 C39 H39A 110.5
C38 C39 H39A 110.5
O2 C39 H39B 110.5
C38 C39 H39B 110.5
H39A C39 H39B 108.7
H36C C36A H36D 108.7

loop_
_geom_bond_atom_site_label_1
_geom_bond_atom_site_label_2
_geom_bond_distance
Dy1 N2 2.350(3)
Dy1 O1 2.359(3)
Dy1 N1 2.390(3)
Dy1 C1 2.614(3)
Dy1 I1 2.9932(4)
Dy1 I2 3.0228(4)
C1 P2 1.745(4)
C1 P1 1.755(4)
C1 H1A 1.0000
P1 N1 1.602(3)
P1 C8 1.821(4)
P1 C2 1.824(4)
C2 C7 1.383(6)
C2 C3 1.395(5)
C3 C4 1.380(6)
C3 H3A 0.9500
C4 C5 1.369(7)
C4 H4A 0.9500
C5 C6 1.382(7)
C5 H5A 0.9500
C6 C7 1.386(5)
C6 H6A 0.9500
C7 H7A 0.9500
C8 C13 1.376(6)
C8 C9 1.395(6)
C9 C10 1.369(6)
C9 H9A 0.9500
C10 C11 1.367(7)
C10 H10A 0.9500
C11 C12 1.376(7)
C11 H11A 0.9500
C12 C13 1.398(6)
C12 H12A 0.9500
C13 H13A 0.9500
N1 Si1 1.745(3)
Si1 C14 1.857(4)
Si1 C16 1.863(4)
Si1 C15 1.863(4)
C14 H14A 0.9800
C14 H14B 0.9800
C14 H14C 0.9800
C15 H15A 0.9800
C15 H15B 0.9800
C15 H15C 0.9800
C16 H16A 0.9800
C16 H16B 0.9800
C16 H16C 0.9800
P2 N2 1.604(3)
P2 C23 1.820(4)
P2 C17 1.822(4)
C17 C18 1.391(5)
C17 C22 1.400(5)
C18 C19 1.377(5)
C18 H18A 0.9500
C19 C20 1.380(6)
C19 H19A 0.9500
C20 C21 1.382(6)
C20 H20A 0.9500
C21 C22 1.386(6)
C21 H21A 0.9500
C22 H22A 0.9500
C23 C28 1.378(6)
C23 C24 1.392(6)
C24 C25 1.373(6)
C24 H24A 0.9500
C25 C26 1.367(7)
C25 H25A 0.9500
C26 C27 1.362(7)
C26 H26A 0.9500
C27 C28 1.387(6)
C27 H27A 0.9500
C28 H28A 0.9500
N2 Si2 1.748(3)
Si2 C30 1.848(4)
Si2 C31 1.859(5)
Si2 C29 1.875(4)
C29 H29A 0.9800
C29 H29B 0.9800
C29 H29C 0.9800
C30 H30A 0.9800
C30 H30B 0.9800
C30 H30C 0.9800
C31 H31A 0.9800
C31 H31B 0.9800
C31 H31C 0.9800
O1 C32 1.435(4)
O1 C35 1.457(4)
C32 C33 1.477(8)
C32 H32A 0.9900
C32 H32B 0.9900
C33 C34 1.546(8)
C33 H33A 0.9900
C33 H33B 0.9900
C34 C35 1.509(5)
C34 H34A 0.9900
C34 H34B 0.9900
C35 H35A 0.9900
C35 H35B 0.9900
C33A H33C 0.9900
C33A H33D 0.9900
O2 C36 1.412(8)
O2 C39 1.432(5)
C36 C37 1.500(8)
C36 H36A 0.9900
C36 H36B 0.9900
C37 C38 1.495(5)
C37 H37A 0.9900
C37 H37B 0.9900
C38 C39 1.513(5)
C38 H38A 0.9900
C38 H38B 0.9900
C39 H39A 0.9900
C39 H39B 0.9900
C36A H36C 0.9900
C36A H36D 0.9900
